data_7217878
loop_
_publ_author_name
'Mani, Ganesan'
'Ghorai, Debasish'

_publ_section_title
;
 Unsubstituted Quinoidal Pyrrole and its Reaction with Oxygen, Charge
 Transfer and Palladium(II) Complexes via DDQ Oxidation
;
_journal_name_full 'RSC Adv.'
_journal_paper_doi 10.1039/C4RA07808J
_journal_year 2014
_chemical_formula_sum 'C28 H37 Cl4 N10 O1.5 Pd2'
_chemical_formula_weight 892.28
_chemical_name_systematic
;
 ?
;
_space_group_IT_number 14
_symmetry_cell_setting monoclinic
_symmetry_space_group_name_Hall '-P 2yn'
_symmetry_space_group_name_H-M 'P 1 21/n 1'
_atom_sites_solution_hydrogens geom
_atom_sites_solution_primary direct
_atom_sites_solution_secondary difmap
_audit_creation_method SHELXL-97
_cell_angle_alpha 90.00
_cell_angle_beta 106.625(7)
_cell_angle_gamma 90.00
_cell_formula_units_Z 4
_cell_length_a 13.058(3)
_cell_length_b 15.125(3)
_cell_length_c 20.479(4)
_cell_measurement_reflns_used 44801
_cell_measurement_temperature 293(2)
_cell_measurement_theta_max 25.00
_cell_measurement_theta_min 1.66
_cell_volume 3875.6(14)
_computing_structure_refinement 'SHELXL-97 (Sheldrick, 2008)'
_computing_structure_solution sir92
_diffrn_ambient_temperature 293(2)
_diffrn_measured_fraction_theta_full 0.999
_diffrn_measured_fraction_theta_max 0.999
_diffrn_measurement_device_type 'Bruker CCD APEX 2'
_diffrn_measurement_method hemisphere
_diffrn_radiation_monochromator graphite
_diffrn_radiation_source 'fine-focus sealed tube'
_diffrn_radiation_type MoK\a
_diffrn_radiation_wavelength 0.71073
_diffrn_reflns_av_R_equivalents 0.2343
_diffrn_reflns_av_sigmaI/netI 0.1684
_diffrn_reflns_limit_h_max 15
_diffrn_reflns_limit_h_min -14
_diffrn_reflns_limit_k_max 17
_diffrn_reflns_limit_k_min -17
_diffrn_reflns_limit_l_max 24
_diffrn_reflns_limit_l_min -24
_diffrn_reflns_number 44801
_diffrn_reflns_theta_full 25.00
_diffrn_reflns_theta_max 25.00
_diffrn_reflns_theta_min 1.66
_exptl_absorpt_coefficient_mu 1.241
_exptl_absorpt_correction_T_max 0.8860
_exptl_absorpt_correction_T_min 0.7149
_exptl_absorpt_correction_type multi-scan
_exptl_absorpt_process_details sadabs
_exptl_crystal_colour Brown
_exptl_crystal_density_diffrn 1.529
_exptl_crystal_density_method 'not measured'
_exptl_crystal_description Prism
_exptl_crystal_F_000 1788
_exptl_crystal_size_max 0.29
_exptl_crystal_size_mid 0.27
_exptl_crystal_size_min 0.10
_refine_diff_density_max 1.685
_refine_diff_density_min -0.603
_refine_diff_density_rms 0.170
_refine_ls_extinction_method none
_refine_ls_goodness_of_fit_ref 1.002
_refine_ls_hydrogen_treatment mixed
_refine_ls_matrix_type full
_refine_ls_number_parameters 415
_refine_ls_number_reflns 6824
_refine_ls_number_restraints 0
_refine_ls_restrained_S_all 1.002
_refine_ls_R_factor_all 0.2083
_refine_ls_R_factor_gt 0.0924
_refine_ls_shift/su_max 0.003
_refine_ls_shift/su_mean 0.000
_refine_ls_structure_factor_coef Fsqd
_refine_ls_weighting_details 'calc w=1/[\s^2^(Fo^2^)+(0.1425P)^2^+0.0000P] where P=(Fo^2^+2Fc^2^)/3'
_refine_ls_weighting_scheme calc
_refine_ls_wR_factor_gt 0.2214
_refine_ls_wR_factor_ref 0.2836
_reflns_number_gt 3052
_reflns_number_total 6824
_reflns_threshold_expression >2\s(I)
_cod_data_source_file c4ra07808j2.cif
_cod_data_source_block palladiumcomplex9
_cod_depositor_comments
;
The following automatic conversions were performed:

'_symmetry_cell_setting' value 'Monoclinic' changed to 'monoclinic'
according to
/usr/data/users/saulius/crontab/automatic-downloads/rss-feeds/RSC/lib/dictionaries/cif_core.dic
dictionary named 'cif_core.dic' version 2.4.2 from 2011-04-26.

Automatic conversion script
Id: cif_fix_values 2281 2013-09-26 08:29:07Z andrius 
;
_cod_original_cell_volume 3875.6(13)
_cod_original_sg_symbol_H-M P2(1)/n
_cod_original_formula_sum 'C28 H37 Cl4 N10 O1.50 Pd2'
_cod_database_code 7217878

loop_
_symmetry_equiv_pos_as_xyz
'x, y, z'
'-x+1/2, y+1/2, -z+1/2'
'-x, -y, -z'
'x-1/2, -y-1/2, z-1/2'

loop_
_atom_site_label
_atom_site_type_symbol
_atom_site_fract_x
_atom_site_fract_y
_atom_site_fract_z
_atom_site_U_iso_or_equiv
_atom_site_adp_type
_atom_site_occupancy
_atom_site_symmetry_multiplicity
_atom_site_calc_flag
_atom_site_refinement_flags
C24 C 0.8532(14) 0.1836(11) 0.1888(9) 0.069(5) Uani 1 1 d .
H24 H 0.8895 0.1319 0.2060 0.082 Uiso 1 1 calc R
C26 C 0.7170(14) 0.1231(10) 0.0798(9) 0.076(5) Uani 1 1 d .
H26A H 0.6611 0.1514 0.0452 0.114 Uiso 1 1 calc R
H26B H 0.6869 0.0775 0.1012 0.114 Uiso 1 1 calc R
H26C H 0.7678 0.0976 0.0594 0.114 Uiso 1 1 calc R
C27 C 0.059(2) 0.0124(18) 0.1257(17) 0.168(13) Uani 1 1 d .
H27A H 0.1094 0.0293 0.1681 0.251 Uiso 1 1 calc R
H27B H 0.0228 -0.0405 0.1322 0.251 Uiso 1 1 calc R
H27C H 0.0084 0.0591 0.1101 0.251 Uiso 1 1 calc R
C28 C 0.118(2) -0.0043(17) 0.0734(17) 0.121(9) Uani 1 1 d .
N10 N 0.158(3) -0.020(2) 0.0319(15) 0.186(14) Uani 1 1 d .
O1 O 0.5913(11) 0.1937(14) 0.2179(7) 0.151(7) Uani 1 1 d .
O2 O 0.506(3) 0.505(6) -0.169(4) 0.40(6) Uani 0.50 1 d P
C1 C 0.275(2) 0.0963(13) 0.2792(10) 0.119(8) Uani 1 1 d .
H1A H 0.2342 0.1483 0.2822 0.178 Uiso 1 1 calc R
H1B H 0.3347 0.0918 0.3192 0.178 Uiso 1 1 calc R
H1C H 0.2302 0.0450 0.2758 0.178 Uiso 1 1 calc R
C2 C 0.3140(15) 0.1022(11) 0.2171(9) 0.076(5) Uani 1 1 d .
C3 C 0.3728(15) 0.0386(10) 0.1952(9) 0.080(6) Uani 1 1 d .
H3 H 0.3966 -0.0146 0.2170 0.096 Uiso 1 1 calc R
C4 C 0.3894(12) 0.0673(10) 0.1368(8) 0.057(4) Uani 1 1 d .
C5 C 0.4413(14) 0.0275(10) 0.0874(9) 0.075(5) Uani 1 1 d .
H5A H 0.4332 0.0667 0.0494 0.113 Uiso 1 1 calc R
H5B H 0.4081 -0.0282 0.0716 0.113 Uiso 1 1 calc R
H5C H 0.5160 0.0184 0.1096 0.113 Uiso 1 1 calc R
C6 C -0.0550(13) 0.2457(12) 0.0336(10) 0.088(6) Uani 1 1 d .
H6A H -0.0424 0.2659 0.0797 0.132 Uiso 1 1 calc R
H6B H -0.0966 0.1924 0.0272 0.132 Uiso 1 1 calc R
H6C H -0.0932 0.2903 0.0028 0.132 Uiso 1 1 calc R
C7 C 0.0482(14) 0.2281(10) 0.0200(10) 0.067(5) Uani 1 1 d .
C8 C 0.0605(13) 0.1977(9) -0.0410(9) 0.057(4) Uani 1 1 d .
H8 H 0.0052 0.1851 -0.0800 0.069 Uiso 1 1 calc R
C9 C 0.1656(13) 0.1892(9) -0.0348(7) 0.049(4) Uani 1 1 d .
C10 C 0.2283(13) 0.1551(11) -0.0810(7) 0.067(5) Uani 1 1 d .
H10A H 0.3033 0.1584 -0.0579 0.101 Uiso 1 1 calc R
H10B H 0.2125 0.1905 -0.1216 0.101 Uiso 1 1 calc R
H10C H 0.2088 0.0948 -0.0929 0.101 Uiso 1 1 calc R
C11 C 0.3239(12) 0.2068(9) 0.0705(8) 0.049(4) Uani 1 1 d .
C12 C 0.4002(11) 0.2573(8) 0.0553(7) 0.043(3) Uani 1 1 d .
C13 C 0.3867(12) 0.3222(9) 0.0011(7) 0.048(4) Uani 1 1 d .
H13 H 0.3218 0.3381 -0.0296 0.058 Uiso 1 1 calc R
C14 C 0.4806(12) 0.3550(9) 0.0022(7) 0.052(4) Uani 1 1 d .
H14 H 0.4923 0.3987 -0.0267 0.062 Uiso 1 1 calc R
C15 C 0.5629(12) 0.3124(9) 0.0556(7) 0.042(3) Uani 1 1 d .
C16 C 0.6657(12) 0.3214(9) 0.0701(6) 0.044(3) Uani 1 1 d .
C17 C 0.9001(12) 0.5662(10) 0.0543(8) 0.063(4) Uani 1 1 d .
H17A H 0.9079 0.5799 0.1012 0.094 Uiso 1 1 calc R
H17B H 0.8743 0.6174 0.0267 0.094 Uiso 1 1 calc R
H17C H 0.9680 0.5490 0.0490 0.094 Uiso 1 1 calc R
C18 C 0.8213(12) 0.4912(10) 0.0319(8) 0.056(4) Uani 1 1 d .
C19 C 0.7890(12) 0.4539(9) -0.0314(7) 0.054(4) Uani 1 1 d .
H19 H 0.8087 0.4718 -0.0695 0.064 Uiso 1 1 calc R
C20 C 0.7217(13) 0.3844(10) -0.0281(7) 0.057(4) Uani 1 1 d .
C21 C 0.6685(13) 0.3176(12) -0.0800(8) 0.074(5) Uani 1 1 d .
H21A H 0.6248 0.2796 -0.0615 0.112 Uiso 1 1 calc R
H21B H 0.7217 0.2829 -0.0923 0.112 Uiso 1 1 calc R
H21C H 0.6246 0.3471 -0.1197 0.112 Uiso 1 1 calc R
C22 C 0.9610(14) 0.2958(11) 0.2785(8) 0.080(6) Uani 1 1 d .
H22A H 0.9543 0.3579 0.2863 0.120 Uiso 1 1 calc R
H22B H 1.0289 0.2845 0.2708 0.120 Uiso 1 1 calc R
H22C H 0.9560 0.2632 0.3177 0.120 Uiso 1 1 calc R
C23 C 0.8745(12) 0.2680(10) 0.2184(8) 0.056(4) Uani 1 1 d .
C25 C 0.7720(13) 0.1901(10) 0.1321(9) 0.056(4) Uani 1 1 d .
N1 N 0.2975(10) 0.1715(8) 0.1765(6) 0.059(4) Uani 1 1 d .
N2 N 0.3436(9) 0.1500(7) 0.1274(6) 0.046(3) Uani 1 1 d .
N3 N 0.1422(10) 0.2372(7) 0.0645(6) 0.050(3) Uani 1 1 d .
N4 N 0.2159(10) 0.2138(7) 0.0306(6) 0.052(3) Uani 1 1 d .
N5 N 0.5089(9) 0.2529(7) 0.0868(6) 0.047(3) Uani 1 1 d .
H5 H 0.5389 0.2189 0.1204 0.057 Uiso 1 1 calc R
N6 N 0.8075(9) 0.3239(7) 0.1771(6) 0.052(3) Uani 1 1 d .
N7 N 0.7422(9) 0.2750(8) 0.1231(6) 0.048(3) Uani 1 1 d .
N8 N 0.7773(9) 0.4503(7) 0.0737(6) 0.052(3) Uani 1 1 d .
N9 N 0.7142(9) 0.3825(7) 0.0350(5) 0.045(3) Uani 1 1 d .
Cl1 Cl 0.2726(5) 0.3230(4) 0.2727(2) 0.1027(18) Uani 1 1 d .
Cl2 Cl 0.0905(4) 0.3984(3) 0.1427(2) 0.0810(14) Uani 1 1 d .
Cl3 Cl 0.7767(5) 0.4600(3) 0.2833(2) 0.0894(15) Uani 1 1 d .
Cl4 Cl 0.7337(4) 0.6029(3) 0.1623(2) 0.0824(14) Uani 1 1 d .
Pd1 Pd 0.20015(10) 0.27791(8) 0.16262(6) 0.0557(4) Uani 1 1 d .
Pd2 Pd 0.78064(10) 0.45692(7) 0.17310(6) 0.0540(4) Uani 1 1 d .

loop_
_atom_site_aniso_label
_atom_site_aniso_U_11
_atom_site_aniso_U_22
_atom_site_aniso_U_33
_atom_site_aniso_U_23
_atom_site_aniso_U_13
_atom_site_aniso_U_12
C24 0.063(12) 0.044(10) 0.101(14) 0.014(9) 0.028(11) 0.008(9)
C26 0.079(13) 0.055(11) 0.106(14) -0.017(10) 0.045(11) -0.016(9)
C27 0.18(3) 0.11(2) 0.25(4) -0.05(2) 0.11(3) -0.05(2)
C28 0.11(2) 0.078(17) 0.15(3) 0.013(17) 0.008(19) -0.027(16)
N10 0.24(3) 0.19(3) 0.17(3) -0.04(2) 0.12(2) -0.04(2)
O1 0.092(11) 0.26(2) 0.104(11) 0.093(13) 0.038(9) 0.031(12)
O2 0.06(3) 0.61(12) 0.47(10) -0.36(9) -0.02(4) 0.05(5)
C1 0.20(3) 0.076(14) 0.104(17) 0.022(12) 0.083(17) 0.018(15)
C2 0.098(14) 0.057(11) 0.090(13) 0.000(10) 0.057(11) 0.017(10)
C3 0.120(16) 0.050(10) 0.085(12) 0.040(9) 0.052(12) 0.044(10)
C4 0.051(10) 0.054(10) 0.073(11) 0.008(8) 0.027(8) 0.014(8)
C5 0.088(13) 0.045(10) 0.107(14) 0.010(9) 0.051(11) 0.020(9)
C6 0.054(12) 0.069(12) 0.148(19) 0.020(11) 0.042(12) 0.007(9)
C7 0.056(12) 0.034(9) 0.113(15) 0.017(9) 0.029(11) 0.003(8)
C8 0.041(11) 0.041(9) 0.082(12) 0.002(8) 0.005(9) -0.005(7)
C9 0.061(12) 0.042(8) 0.042(9) 0.000(7) 0.008(8) -0.004(8)
C10 0.078(12) 0.075(12) 0.046(9) -0.018(8) 0.014(8) -0.005(10)
C11 0.038(10) 0.048(9) 0.070(10) 0.007(7) 0.029(8) 0.003(7)
C12 0.042(10) 0.029(7) 0.062(9) -0.002(6) 0.021(8) 0.009(6)
C13 0.040(10) 0.056(9) 0.044(8) 0.007(7) 0.006(7) 0.006(8)
C14 0.049(10) 0.051(9) 0.054(9) 0.019(7) 0.015(8) 0.006(8)
C15 0.038(10) 0.044(8) 0.047(8) 0.001(6) 0.018(7) 0.002(7)
C16 0.045(10) 0.048(9) 0.040(8) 0.003(6) 0.012(7) 0.000(7)
C17 0.053(11) 0.050(10) 0.089(12) 0.013(8) 0.026(9) -0.002(8)
C18 0.056(11) 0.054(10) 0.065(10) 0.014(8) 0.029(8) -0.006(8)
C19 0.062(11) 0.047(9) 0.058(9) 0.003(7) 0.027(8) -0.009(8)
C20 0.075(12) 0.062(10) 0.036(8) 0.000(7) 0.018(8) -0.003(9)
C21 0.069(12) 0.107(14) 0.059(10) -0.011(10) 0.036(9) -0.019(11)
C22 0.086(13) 0.067(12) 0.066(11) 0.023(9) -0.011(10) 0.029(10)
C23 0.044(10) 0.054(10) 0.066(10) 0.012(8) 0.011(8) 0.012(8)
C25 0.051(11) 0.044(9) 0.077(12) 0.003(8) 0.022(9) -0.006(8)
N1 0.078(10) 0.049(8) 0.062(8) 0.020(6) 0.038(7) 0.030(7)
N2 0.047(8) 0.041(7) 0.054(7) 0.008(6) 0.022(6) -0.001(6)
N3 0.042(8) 0.049(8) 0.067(8) 0.016(6) 0.028(7) 0.013(6)
N4 0.048(9) 0.038(7) 0.080(9) 0.004(6) 0.036(7) 0.003(6)
N5 0.034(7) 0.035(7) 0.070(8) 0.016(5) 0.010(6) -0.005(5)
N6 0.047(8) 0.038(7) 0.072(9) 0.006(6) 0.021(7) 0.000(6)
N7 0.042(7) 0.049(8) 0.050(7) 0.009(6) 0.010(6) -0.008(6)
N8 0.051(8) 0.040(7) 0.064(8) 0.016(6) 0.016(6) -0.001(6)
N9 0.048(8) 0.049(7) 0.038(6) -0.002(5) 0.011(6) -0.014(6)
Cl1 0.146(5) 0.087(4) 0.068(3) -0.012(3) 0.019(3) 0.024(3)
Cl2 0.098(4) 0.050(3) 0.105(4) 0.007(2) 0.046(3) 0.021(2)
Cl3 0.139(5) 0.077(3) 0.053(2) 0.003(2) 0.028(3) -0.004(3)
Cl4 0.135(4) 0.047(2) 0.062(3) 0.0030(19) 0.023(3) 0.008(3)
Pd1 0.0668(9) 0.0425(7) 0.0656(8) 0.0008(6) 0.0316(7) 0.0052(6)
Pd2 0.0667(9) 0.0434(7) 0.0498(7) 0.0041(5) 0.0131(6) -0.0052(6)

loop_
_atom_type_symbol
_atom_type_description
_atom_type_scat_dispersion_real
_atom_type_scat_dispersion_imag
_atom_type_scat_source
C C 0.0033 0.0016 'International Tables Vol C Tables 4.2.6.8 and 6.1.1.4'
H H 0.0000 0.0000 'International Tables Vol C Tables 4.2.6.8 and 6.1.1.4'
N N 0.0061 0.0033 'International Tables Vol C Tables 4.2.6.8 and 6.1.1.4'
Cl Cl 0.1484 0.1585 'International Tables Vol C Tables 4.2.6.8 and 6.1.1.4'
Pd Pd -0.9988 1.0072 'International Tables Vol C Tables 4.2.6.8 and 6.1.1.4'
O O 0.0106 0.0060 'International Tables Vol C Tables 4.2.6.8 and 6.1.1.4'

loop_
_geom_angle_atom_site_label_1
_geom_angle_atom_site_label_2
_geom_angle_atom_site_label_3
_geom_angle
C25 C24 C23 108.6(15)
C25 C24 H24 125.7
C23 C24 H24 125.7
C25 C26 H26A 109.5
C25 C26 H26B 109.5
H26A C26 H26B 109.5
C25 C26 H26C 109.5
H26A C26 H26C 109.5
H26B C26 H26C 109.5
C28 C27 H27A 109.5
C28 C27 H27B 109.5
H27A C27 H27B 109.5
C28 C27 H27C 109.5
H27A C27 H27C 109.5
H27B C27 H27C 109.5
N10 C28 C27 176(3)
C2 C1 H1A 109.5
C2 C1 H1B 109.5
H1A C1 H1B 109.5
C2 C1 H1C 109.5
H1A C1 H1C 109.5
H1B C1 H1C 109.5
N1 C2 C3 110.7(14)
N1 C2 C1 123.3(15)
C3 C2 C1 126.0(16)
C4 C3 C2 108.0(14)
C4 C3 H3 126.0
C2 C3 H3 126.0
C3 C4 N2 104.1(13)
C3 C4 C5 133.7(15)
N2 C4 C5 122.2(13)
C4 C5 H5A 109.5
C4 C5 H5B 109.5
H5A C5 H5B 109.5
C4 C5 H5C 109.5
H5A C5 H5C 109.5
H5B C5 H5C 109.5
C7 C6 H6A 109.5
C7 C6 H6B 109.5
H6A C6 H6B 109.5
C7 C6 H6C 109.5
H6A C6 H6C 109.5
H6B C6 H6C 109.5
N3 C7 C8 109.6(15)
N3 C7 C6 125.0(18)
C8 C7 C6 125.3(18)
C9 C8 C7 108.9(14)
C9 C8 H8 125.5
C7 C8 H8 125.5
C8 C9 N4 105.0(13)
C8 C9 C10 133.9(15)
N4 C9 C10 121.0(14)
C9 C10 H10A 109.5
C9 C10 H10B 109.5
H10A C10 H10B 109.5
C9 C10 H10C 109.5
H10A C10 H10C 109.5
H10B C10 H10C 109.5
C12 C11 N2 124.0(13)
C12 C11 N4 119.9(13)
N2 C11 N4 116.0(11)
C11 C12 N5 126.0(13)
C11 C12 C13 128.1(14)
N5 C12 C13 105.8(12)
C14 C13 C12 109.3(13)
C14 C13 H13 125.3
C12 C13 H13 125.3
C13 C14 C15 109.4(12)
C13 C14 H14 125.3
C15 C14 H14 125.3
C16 C15 N5 125.8(13)
C16 C15 C14 128.5(13)
N5 C15 C14 105.6(12)
C15 C16 N9 122.2(13)
C15 C16 N7 125.1(12)
N9 C16 N7 112.8(12)
C18 C17 H17A 109.5
C18 C17 H17B 109.5
H17A C17 H17B 109.5
C18 C17 H17C 109.5
H17A C17 H17C 109.5
H17B C17 H17C 109.5
N8 C18 C19 110.5(14)
N8 C18 C17 122.9(14)
C19 C18 C17 126.6(13)
C18 C19 C20 107.2(13)
C18 C19 H19 126.4
C20 C19 H19 126.4
N9 C20 C19 106.8(13)
N9 C20 C21 122.2(14)
C19 C20 C21 130.9(13)
C20 C21 H21A 109.5
C20 C21 H21B 109.5
H21A C21 H21B 109.5
C20 C21 H21C 109.5
H21A C21 H21C 109.5
H21B C21 H21C 109.5
C23 C22 H22A 109.5
C23 C22 H22B 109.5
H22A C22 H22B 109.5
C23 C22 H22C 109.5
H22A C22 H22C 109.5
H22B C22 H22C 109.5
N6 C23 C24 106.9(14)
N6 C23 C22 123.8(14)
C24 C23 C22 129.0(15)
C24 C25 N7 108.5(14)
C24 C25 C26 132.2(16)
N7 C25 C26 119.2(15)
C2 N1 N2 104.6(11)
C2 N1 Pd1 134.9(11)
N2 N1 Pd1 118.9(9)
N1 N2 C4 112.5(11)
N1 N2 C11 117.0(11)
C4 N2 C11 129.7(12)
C7 N3 N4 105.8(13)
C7 N3 Pd1 136.9(11)
N4 N3 Pd1 117.3(10)
C9 N4 N3 110.7(12)
C9 N4 C11 131.8(12)
N3 N4 C11 116.7(12)
C12 N5 C15 109.8(11)
C12 N5 H5 125.1
C15 N5 H5 125.1
C23 N6 N7 107.8(12)
C23 N6 Pd2 136.6(11)
N7 N6 Pd2 115.5(9)
C25 N7 N6 108.1(11)
C25 N7 C16 133.4(13)
N6 N7 C16 118.4(11)
C18 N8 N9 105.7(12)
C18 N8 Pd2 138.0(11)
N9 N8 Pd2 116.3(8)
C20 N9 N8 109.8(11)
C20 N9 C16 132.4(12)
N8 N9 C16 117.4(10)
N1 Pd1 N3 86.5(5)
N1 Pd1 Cl2 177.8(4)
N3 Pd1 Cl2 91.6(3)
N1 Pd1 Cl1 91.9(4)
N3 Pd1 Cl1 177.5(4)
Cl2 Pd1 Cl1 89.99(18)
N8 Pd2 N6 86.9(5)
N8 Pd2 Cl3 177.0(4)
N6 Pd2 Cl3 91.9(4)
N8 Pd2 Cl4 91.3(3)
N6 Pd2 Cl4 174.4(4)
Cl3 Pd2 Cl4 89.72(16)

loop_
_geom_bond_atom_site_label_1
_geom_bond_atom_site_label_2
_geom_bond_distance
C24 C25 1.33(2)
C24 C23 1.41(2)
C24 H24 0.9300
C26 C25 1.50(2)
C26 H26A 0.9600
C26 H26B 0.9600
C26 H26C 0.9600
C27 C28 1.51(4)
C27 H27A 0.9600
C27 H27B 0.9600
C27 H27C 0.9600
C28 N10 1.14(3)
C1 C2 1.50(2)
C1 H1A 0.9600
C1 H1B 0.9600
C1 H1C 0.9600
C2 N1 1.316(19)
C2 C3 1.38(2)
C3 C4 1.35(2)
C3 H3 0.9300
C4 N2 1.376(17)
C4 C5 1.50(2)
C5 H5A 0.9600
C5 H5B 0.9600
C5 H5C 0.9600
C6 C7 1.48(2)
C6 H6A 0.9600
C6 H6B 0.9600
C6 H6C 0.9600
C7 N3 1.310(19)
C7 C8 1.38(2)
C8 C9 1.35(2)
C8 H8 0.9300
C9 N4 1.362(17)
C9 C10 1.508(19)
C10 H10A 0.9600
C10 H10B 0.9600
C10 H10C 0.9600
C11 C12 1.360(18)
C11 N2 1.410(17)
C11 N4 1.418(18)
C12 N5 1.382(17)
C12 C13 1.455(18)
C13 C14 1.317(19)
C13 H13 0.9300
C14 C15 1.446(18)
C14 H14 0.9300
C15 C16 1.297(18)
C15 N5 1.404(16)
C16 N9 1.425(16)
C16 N7 1.431(16)
C17 C18 1.51(2)
C17 H17A 0.9600
C17 H17B 0.9600
C17 H17C 0.9600
C18 N8 1.314(17)
C18 C19 1.37(2)
C19 C20 1.384(19)
C19 H19 0.9300
C20 N9 1.323(16)
C20 C21 1.49(2)
C21 H21A 0.9600
C21 H21B 0.9600
C21 H21C 0.9600
C22 C23 1.47(2)
C22 H22A 0.9600
C22 H22B 0.9600
C22 H22C 0.9600
C23 N6 1.331(17)
C25 N7 1.339(18)
N1 N2 1.351(15)
N1 Pd1 2.020(11)
N3 N4 1.384(15)
N3 Pd1 2.031(13)
N5 H5 0.8600
N6 N7 1.400(15)
N6 Pd2 2.039(11)
N8 N9 1.410(15)
N8 Pd2 2.025(12)
Cl1 Pd1 2.284(5)
Cl2 Pd1 2.281(4)
Cl3 Pd2 2.273(4)
Cl4 Pd2 2.285(4)

loop_
_geom_hbond_atom_site_label_D
_geom_hbond_atom_site_label_H
_geom_hbond_atom_site_label_A
_geom_hbond_distance_DH
_geom_hbond_distance_HA
_geom_hbond_distance_DA
_geom_hbond_angle_DHA
N5 H5 O1 0.86 1.95 2.741(17) 151.9
